data_7700176
loop_
_publ_author_name
'Wagner, Hanna E.'
'Hohnstein, Silvia'
'Schu\&smann, Max G'
'Steppe, Lukas A.'
'Breher, Frank'

_publ_section_title
;
 Phosphine-functionalised tris(pyrazolyl)methane ligands and their mono-
 and heterobimetallic complexes.
;
_journal_issue 41
_journal_name_full 'Dalton transactions (Cambridge, England : 2003)'
_journal_page_first 15397
_journal_page_last 15407
_journal_paper_doi 10.1039/c9dt02057h
_journal_volume 48
_journal_year 2019
_chemical_formula_moiety 'C16 H23 N6 P'
_chemical_formula_sum 'C16 H23 N6 P'
_chemical_formula_weight 330.37
_space_group_crystal_system monoclinic
_space_group_IT_number 14
_space_group_name_Hall '-P 2ybc'
_space_group_name_H-M_alt 'P 1 21/c 1'
_symmetry_space_group_name_Hall '-P 2ybc'
_symmetry_space_group_name_H-M 'P 1 21/c 1'
_atom_sites_solution_hydrogens geom
_atom_sites_solution_primary dual
_audit_creation_date 2019-05-14
_audit_creation_method
;
Olex2 1.2
(compiled 2018.05.29 svn.r3508 for OlexSys, GUI svn.r5506)
;
_audit_update_record
;
2019-05-14 deposited with the CCDC.    2019-06-05 downloaded from the CCDC.
;
_cell_angle_alpha 90
_cell_angle_beta 97.07(3)
_cell_angle_gamma 90
_cell_formula_units_Z 4
_cell_length_a 8.9830(18)
_cell_length_b 11.438(2)
_cell_length_c 16.812(3)
_cell_measurement_reflns_used 21141
_cell_measurement_temperature 200
_cell_measurement_theta_max 29.37
_cell_measurement_theta_min 2.16
_cell_volume 1714.3(6)
_computing_molecular_graphics 'Olex2 (Dolomanov et al., 2009)'
_computing_publication_material 'Olex2 (Dolomanov et al., 2009)'
_computing_structure_refinement 'ShelXL (Sheldrick, 2015)'
_computing_structure_solution 'ShelXT (Sheldrick, 2015)'
_diffrn_ambient_temperature 200
_diffrn_measured_fraction_theta_full 1.000
_diffrn_measured_fraction_theta_max 0.986
_diffrn_measurement_device_type 'STOE IPDS II'
_diffrn_measurement_method '\w scans'
_diffrn_radiation_monochromator graphite
_diffrn_radiation_type MoK\a
_diffrn_radiation_wavelength 0.71073
_diffrn_reflns_av_R_equivalents 0.0911
_diffrn_reflns_av_unetI/netI 0.0484
_diffrn_reflns_Laue_measured_fraction_full 1.000
_diffrn_reflns_Laue_measured_fraction_max 0.986
_diffrn_reflns_limit_h_max 12
_diffrn_reflns_limit_h_min -12
_diffrn_reflns_limit_k_max 15
_diffrn_reflns_limit_k_min -15
_diffrn_reflns_limit_l_max 23
_diffrn_reflns_limit_l_min -23
_diffrn_reflns_number 32515
_diffrn_reflns_point_group_measured_fraction_full 1.000
_diffrn_reflns_point_group_measured_fraction_max 0.986
_diffrn_reflns_theta_full 25.242
_diffrn_reflns_theta_max 29.325
_diffrn_reflns_theta_min 2.159
_exptl_absorpt_coefficient_mu 0.169
_exptl_absorpt_correction_type none
_exptl_crystal_colour 'clear colourless'
_exptl_crystal_colour_lustre clear
_exptl_crystal_colour_primary colourless
_exptl_crystal_density_diffrn 1.280
_exptl_crystal_description block
_exptl_crystal_F_000 704
_exptl_crystal_size_max 0.3
_exptl_crystal_size_mid 0.3
_exptl_crystal_size_min 0.3
_refine_diff_density_max 0.257
_refine_diff_density_min -0.369
_refine_diff_density_rms 0.048
_refine_ls_extinction_method none
_refine_ls_goodness_of_fit_ref 1.017
_refine_ls_hydrogen_treatment constr
_refine_ls_matrix_type full
_refine_ls_number_parameters 212
_refine_ls_number_reflns 4632
_refine_ls_number_restraints 0
_refine_ls_restrained_S_all 1.017
_refine_ls_R_factor_all 0.0638
_refine_ls_R_factor_gt 0.0393
_refine_ls_shift/su_max 0.001
_refine_ls_shift/su_mean 0.000
_refine_ls_structure_factor_coef Fsqd
_refine_ls_weighting_details 'w=1/[\s^2^(Fo^2^)+(0.0546P)^2^+0.0290P] where P=(Fo^2^+2Fc^2^)/3'
_refine_ls_weighting_scheme calc
_refine_ls_wR_factor_gt 0.0938
_refine_ls_wR_factor_ref 0.1014
_reflns_Friedel_coverage 0.000
_reflns_number_gt 3256
_reflns_number_total 4632
_reflns_threshold_expression 'I > 2\s(I)'
_cod_data_source_file c9dt02057h2.cif
_cod_data_source_block p2(1)c
_cod_depositor_comments 'Adding full bibliography for 7700175--7700185.cif.'
_cod_database_code 7700176
_shelx_shelxl_version_number 2017/1
_shelx_space_group_comment
;
The symmetry employed for this shelxl refinement is uniquely defined
by the following loop, which should always be used as a source of
symmetry information in preference to the above space-group names.
They are only intended as comments.
;
_olex2_refinement_description
;
1. Fixed Uiso
 At 1.2 times of:
  All C(H) groups
 At 1.5 times of:
  All C(H,H,H) groups
2.a Ternary CH refined with riding coordinates:
 C200(H200), C100(H100)
2.b Aromatic/amide H refined with riding coordinates:
 C20(H20), C30(H30), C32(H32), C31(H31), C22(H22), C10(H10), C11(H11),
 C21(H21), C12(H12)
2.c Idealised Me refined as rotating group:
 C201(H20A,H20B,H20C), C102(H10A,H10B,H10C), C101(H10D,H10E,H10F), C202(H20D,
 H20E,H20F)
;
_olex2_diffrn_ambient_temperature_device 'Oxford Cryosystems'
_olex2_exptl_crystal_mounting_method 'The crystal was mounted on a glass fibre in perfluoroether oil'
_olex2_submission_original_sample_id SH019
_olex2_submission_special_instructions 'No special instructions were received'

loop_
_space_group_symop_operation_xyz
'x, y, z'
'-x, y+1/2, -z+1/2'
'-x, -y, -z'
'x, -y-1/2, z-1/2'

loop_
_atom_site_label
_atom_site_type_symbol
_atom_site_fract_x
_atom_site_fract_y
_atom_site_fract_z
_atom_site_U_iso_or_equiv
_atom_site_adp_type
_atom_site_occupancy
_atom_site_site_symmetry_order
_atom_site_calc_flag
_atom_site_refinement_flags_posn
C1 C 0.32793(15) 0.85619(12) 0.16255(8) 0.0252(3) Uani 1 1 d .
C200 C 0.36050(18) 0.60528(13) 0.12563(9) 0.0325(3) Uani 1 1 d .
H200 H 0.358035 0.592388 0.183080 0.039 Uiso 1 1 calc R
C100 C 0.06510(17) 0.70560(13) 0.13799(9) 0.0323(3) Uani 1 1 d .
H100 H 0.032924 0.781423 0.156991 0.039 Uiso 1 1 calc R
C20 C 0.21829(18) 0.88001(14) 0.29233(9) 0.0340(3) Uani 1 1 d .
H20 H 0.146110 0.936240 0.276122 0.041 Uiso 1 1 calc R
C30 C 0.29737(17) 1.07496(13) 0.16145(9) 0.0329(3) Uani 1 1 d .
H30 H 0.388274 1.095378 0.190740 0.039 Uiso 1 1 calc R
C32 C 0.07519(18) 1.07761(14) 0.09162(9) 0.0369(3) Uani 1 1 d .
H32 H -0.014399 1.105254 0.064529 0.044 Uiso 1 1 calc R
C31 C 0.18772(19) 1.14917(14) 0.13005(9) 0.0373(3) Uani 1 1 d .
H31 H 0.187567 1.230327 0.133412 0.045 Uiso 1 1 calc R
C22 C 0.3590(2) 0.74897(14) 0.36049(9) 0.0403(4) Uani 1 1 d .
H22 H 0.398847 0.700498 0.402187 0.048 Uiso 1 1 calc R
C10 C 0.60929(17) 0.89280(14) 0.20027(10) 0.0359(3) Uani 1 1 d .
H10 H 0.618901 0.888530 0.255907 0.043 Uiso 1 1 calc R
C11 C 0.71962(19) 0.91834(16) 0.15407(12) 0.0448(4) Uani 1 1 d .
H11 H 0.819875 0.934126 0.171549 0.054 Uiso 1 1 calc R
C201 C 0.2897(2) 0.49996(14) 0.07853(10) 0.0430(4) Uani 1 1 d .
H20A H 0.188597 0.489645 0.090166 0.064 Uiso 1 1 calc GR
H20B H 0.346969 0.430910 0.093817 0.064 Uiso 1 1 calc GR
H20C H 0.289454 0.513488 0.022150 0.064 Uiso 1 1 calc GR
C21 C 0.2405(2) 0.82575(15) 0.36522(9) 0.0417(4) Uani 1 1 d .
H21 H 0.187575 0.837637 0.408724 0.050 Uiso 1 1 calc R
C102 C 0.0706(2) 0.62284(15) 0.20901(10) 0.0412(4) Uani 1 1 d .
H10A H 0.089090 0.544716 0.191809 0.062 Uiso 1 1 calc GR
H10B H -0.023531 0.625242 0.230527 0.062 Uiso 1 1 calc GR
H10C H 0.149640 0.646280 0.249542 0.062 Uiso 1 1 calc GR
C12 C 0.6510(2) 0.91583(16) 0.07556(11) 0.0445(4) Uani 1 1 d .
H12 H 0.700393 0.930608 0.031146 0.053 Uiso 1 1 calc R
C101 C -0.05640(19) 0.66780(18) 0.07102(11) 0.0468(4) Uani 1 1 d .
H10D H -0.064772 0.725039 0.028950 0.070 Uiso 1 1 calc GR
H10E H -0.150672 0.661059 0.092046 0.070 Uiso 1 1 calc GR
H10F H -0.029957 0.593583 0.050080 0.070 Uiso 1 1 calc GR
C202 C 0.5224(2) 0.61599(16) 0.10895(12) 0.0462(4) Uani 1 1 d .
H20D H 0.524836 0.643373 0.055151 0.069 Uiso 1 1 calc GR
H20E H 0.570243 0.540938 0.115217 0.069 Uiso 1 1 calc GR
H20F H 0.574422 0.670427 0.145961 0.069 Uiso 1 1 calc GR
N20 N 0.32186(13) 0.83604(10) 0.24817(6) 0.0270(2) Uani 1 1 d .
N30 N 0.24871(13) 0.96526(10) 0.14182(7) 0.0265(2) Uani 1 1 d .
N31 N 0.11151(14) 0.96571(11) 0.09843(7) 0.0329(3) Uani 1 1 d .
N10 N 0.48301(13) 0.87490(11) 0.14896(7) 0.0287(3) Uani 1 1 d .
N21 N 0.40883(15) 0.75311(11) 0.28910(7) 0.0345(3) Uani 1 1 d .
N11 N 0.50667(16) 0.88990(13) 0.07143(8) 0.0396(3) Uani 1 1 d .
P1 P 0.24166(4) 0.73414(3) 0.09247(2) 0.02627(10) Uani 1 1 d .

loop_
_atom_site_aniso_label
_atom_site_aniso_U_11
_atom_site_aniso_U_22
_atom_site_aniso_U_33
_atom_site_aniso_U_23
_atom_site_aniso_U_13
_atom_site_aniso_U_12
C1 0.0269(6) 0.0260(6) 0.0225(6) 0.0001(5) 0.0021(5) 0.0001(5)
C200 0.0393(8) 0.0294(7) 0.0285(6) -0.0015(5) 0.0031(6) 0.0036(6)
C100 0.0323(7) 0.0298(7) 0.0351(7) -0.0028(6) 0.0056(6) -0.0039(6)
C20 0.0401(8) 0.0335(7) 0.0299(7) -0.0048(6) 0.0101(6) 0.0002(6)
C30 0.0364(8) 0.0271(7) 0.0341(7) -0.0012(6) 0.0002(6) -0.0043(6)
C32 0.0376(8) 0.0324(8) 0.0394(8) 0.0046(6) -0.0005(6) 0.0071(6)
C31 0.0488(9) 0.0244(7) 0.0383(8) 0.0017(6) 0.0043(7) 0.0020(6)
C22 0.0576(10) 0.0372(9) 0.0244(6) 0.0035(6) -0.0015(6) -0.0059(7)
C10 0.0288(7) 0.0399(8) 0.0378(8) -0.0077(6) -0.0002(6) -0.0021(6)
C11 0.0285(8) 0.0467(10) 0.0601(11) -0.0101(8) 0.0086(7) -0.0059(7)
C201 0.0534(10) 0.0300(8) 0.0447(9) -0.0075(7) 0.0027(7) 0.0027(7)
C21 0.0578(10) 0.0423(9) 0.0268(7) -0.0048(6) 0.0125(7) -0.0081(7)
C102 0.0459(9) 0.0403(9) 0.0389(8) -0.0001(7) 0.0110(7) -0.0125(7)
C12 0.0403(9) 0.0468(10) 0.0496(9) 0.0000(8) 0.0192(7) -0.0060(7)
C101 0.0323(8) 0.0531(11) 0.0531(10) -0.0011(8) -0.0025(7) -0.0082(7)
C202 0.0397(9) 0.0396(9) 0.0592(11) -0.0055(8) 0.0064(8) 0.0106(7)
N20 0.0319(6) 0.0275(6) 0.0215(5) -0.0001(4) 0.0025(4) 0.0011(5)
N30 0.0274(6) 0.0242(6) 0.0269(5) 0.0007(4) 0.0001(4) 0.0000(4)
N31 0.0298(6) 0.0315(6) 0.0353(6) 0.0011(5) -0.0044(5) 0.0013(5)
N10 0.0260(6) 0.0325(6) 0.0275(5) -0.0002(5) 0.0032(4) -0.0017(5)
N21 0.0414(7) 0.0325(7) 0.0280(6) 0.0042(5) -0.0021(5) 0.0033(5)
N11 0.0377(7) 0.0505(8) 0.0322(6) 0.0055(6) 0.0106(5) -0.0039(6)
P1 0.02999(18) 0.02643(17) 0.02212(15) -0.00166(13) 0.00212(12) -0.00056(14)

loop_
_atom_type_symbol
_atom_type_description
_atom_type_scat_dispersion_real
_atom_type_scat_dispersion_imag
_atom_type_scat_source
C C 0.0033 0.0016 'International Tables Vol C Tables 4.2.6.8 and 6.1.1.4'
H H 0.0000 0.0000 'International Tables Vol C Tables 4.2.6.8 and 6.1.1.4'
N N 0.0061 0.0033 'International Tables Vol C Tables 4.2.6.8 and 6.1.1.4'
P P 0.1023 0.0942 'International Tables Vol C Tables 4.2.6.8 and 6.1.1.4'

loop_
_geom_angle_atom_site_label_1
_geom_angle_atom_site_label_2
_geom_angle_atom_site_label_3
_geom_angle
N20 C1 P1 115.21(9)
N30 C1 N20 107.07(11)
N30 C1 P1 109.04(9)
N10 C1 N20 109.24(11)
N10 C1 N30 106.58(11)
N10 C1 P1 109.35(9)
C201 C200 P1 106.29(11)
C202 C200 C201 108.23(13)
C202 C200 P1 114.01(11)
C102 C100 C101 110.67(13)
C102 C100 P1 118.84(12)
C101 C100 P1 108.17(11)
N20 C20 C21 106.76(15)
N30 C30 C31 106.70(13)
N31 C32 C31 111.75(14)
C30 C31 C32 105.24(14)
N21 C22 C21 111.93(14)
N10 C10 C11 106.27(14)
C10 C11 C12 105.56(15)
C20 C21 C22 105.31(14)
N11 C12 C11 111.88(16)
C20 N20 C1 126.18(12)
C20 N20 N21 111.80(12)
N21 N20 C1 121.20(11)
C30 N30 C1 126.92(12)
N31 N30 C1 121.19(11)
N31 N30 C30 111.89(12)
C32 N31 N30 104.42(12)
C10 N10 C1 131.73(12)
C10 N10 N11 112.02(13)
N11 N10 C1 115.83(11)
C22 N21 N20 104.18(13)
C12 N11 N10 104.25(14)
C200 P1 C1 102.57(7)
C200 P1 C100 102.86(7)
C100 P1 C1 99.99(6)

loop_
_geom_bond_atom_site_label_1
_geom_bond_atom_site_label_2
_geom_bond_distance
C1 N20 1.4653(16)
C1 N30 1.4572(17)
C1 N10 1.4550(18)
C1 P1 1.9269(14)
C200 C201 1.536(2)
C200 C202 1.520(2)
C200 P1 1.8645(15)
C100 C102 1.520(2)
C100 C101 1.531(2)
C100 P1 1.8726(16)
C20 C21 1.366(2)
C20 N20 1.3564(19)
C30 C31 1.357(2)
C30 N30 1.3561(18)
C32 C31 1.396(2)
C32 N31 1.322(2)
C22 C21 1.390(3)
C22 N21 1.332(2)
C10 C11 1.364(2)
C10 N10 1.3536(19)
C11 C12 1.387(3)
C12 N11 1.323(2)
N20 N21 1.3607(17)
N30 N31 1.3527(17)
N10 N11 1.3570(17)
